data_7133551
loop_
_publ_author_name
'Patyk-Ka&#x17a;mierczak, Ewa'
'Ka&#x17a;mierczak, Micha&#x142;'

_publ_section_title
;
 Metal-free negative linear compressibility (NLC) material - the cocrystal
 of 1,2-bis(4-pyridyl)ethane and fumaric acid.
;
_journal_issue 75
_journal_name_full 'Chemical communications (Cambridge, England)'
_journal_page_first 10310
_journal_page_last 10313
_journal_paper_doi 10.1039/d4cc02183e
_journal_volume 60
_journal_year 2024
_chemical_formula_moiety 'C12 H12 N2, C4 H4 O4'
_chemical_formula_sum 'C16 H16 N2 O4'
_chemical_formula_weight 300.31
_chemical_name_systematic '1,2-bis(4-Pyridyl)ethane fumaric acid'
_space_group_crystal_system monoclinic
_space_group_IT_number 15
_space_group_name_Hall '-I 2ya'
_space_group_name_H-M_alt 'I 1 2/a 1'
_atom_sites_solution_hydrogens geom
_atom_sites_solution_primary direct
_audit_creation_date 2023-06-27
_audit_creation_method
;
Olex2 1.5
(compiled 2023.03.06 svn.rbb2c1857 for OlexSys, GUI svn.r6748)
;
_audit_update_record
;
2024-03-15 deposited with the CCDC.	2024-08-08 downloaded from the CCDC.
;
_cell_angle_alpha 90
_cell_angle_beta 116.14(13)
_cell_angle_gamma 90
_cell_formula_units_Z 4
_cell_length_a 16.874(16)
_cell_length_b 4.0560(16)
_cell_length_c 20.17(2)
_cell_measurement_reflns_used 397
_cell_measurement_temperature 298
_cell_measurement_theta_max 24.0470
_cell_measurement_theta_min 4.0820
_cell_volume 1239(2)
_computing_cell_refinement 'CrysAlisPro 1.171.41.93a (Rigaku OD, 2020)'
_computing_data_collection 'CrysAlisPro 1.171.41.93a (Rigaku OD, 2020)'
_computing_data_reduction 'CrysAlisPro 1.171.41.93a (Rigaku OD, 2020)'
_computing_molecular_graphics 'Olex2 1.5 (Dolomanov et al., 2009)'
_computing_publication_material 'Olex2 1.5 (Dolomanov et al., 2009)'
_computing_structure_refinement 'SHELXL 2014/7 (Sheldrick, 2015)'
_computing_structure_solution 'SHELXS  (Sheldrick, 2008)'
_diffrn_ambient_pressure 3000000
_diffrn_ambient_temperature 298
_diffrn_detector 'CCD plate'
_diffrn_detector_area_resol_mean 16.1544
_diffrn_detector_type Eos
_diffrn_measured_fraction_theta_full 0.239
_diffrn_measured_fraction_theta_max 0.237
_diffrn_measurement_details
;
List of Runs (angles in degrees, time in seconds):

  # Type    Start    End  Width  t~exp~   \w     \q     \k     \f   Frames
#--------------------------------------------------------------------------
  1  \f    -35.00  19.75   0.75   30.00   0.00 -30.00   0.00    --    73
  2  \f    140.00 200.00   0.75   30.00   0.00 -30.00   0.00    --    80
  3  \f    160.00 217.00   0.75   30.00   0.00  30.00   0.00    --    76
  4  \f    -20.00  34.75   0.75   30.00   0.00  30.00   0.00    --    73
  5  \w    -24.00  24.00   0.75   30.00    --   30.00  39.46 -12.90   64
  6  \w    -24.00  24.00   0.75   30.00    --   30.00  39.46 167.10   64
  7  \w    -50.00  10.00   0.75   30.00    --  -30.00  39.46 167.10   80
  8  \w    -50.00  10.00   0.75   30.00    --  -30.00  39.46 -12.90   80
  9  \w    -64.00  -8.50   0.75   30.00    --  -30.00  81.40 -28.90   74
 10  \w    -64.00  -8.50   0.75   30.00    --  -30.00  81.40 151.10   74
 11  \w    -19.00   8.00   0.75   30.00    --   30.00  81.40 151.10   36
 12  \w    -19.00   8.00   0.75   30.00    --   30.00  81.40 -28.90   36
 13  \w    -43.00 -21.25   0.75   30.00    --   30.00 134.60 -56.90   29
 14  \w    -43.00 -21.25   0.75   30.00    --   30.00 134.60 123.10   29
 15  \w    -90.00 -36.00   0.75   30.00    --  -30.00 134.60 123.10   72
 16  \w    -90.00 -36.00   0.75   30.00    --  -30.00 134.60 -56.90   72
;
_diffrn_measurement_device 'four-circle diffractometer'
_diffrn_measurement_device_type 'Xcalibur, Eos'
_diffrn_measurement_method '\w and \f scans'
_diffrn_orient_matrix_type 'CrysAlisPro convention (1999,Acta A55,543-557)'
_diffrn_orient_matrix_UB_11 -0.0334834039
_diffrn_orient_matrix_UB_12 0.0916946630
_diffrn_orient_matrix_UB_13 -0.0284717170
_diffrn_orient_matrix_UB_21 0.0295535126
_diffrn_orient_matrix_UB_22 0.0370128188
_diffrn_orient_matrix_UB_23 -0.0154010874
_diffrn_orient_matrix_UB_31 -0.0138011651
_diffrn_orient_matrix_UB_32 -0.1443309836
_diffrn_orient_matrix_UB_33 -0.0220617672
_diffrn_radiation_monochromator graphite
_diffrn_radiation_probe x-ray
_diffrn_radiation_type 'Mo K\a'
_diffrn_radiation_wavelength 0.71073
_diffrn_reflns_av_R_equivalents 0.0894
_diffrn_reflns_av_unetI/netI 0.1138
_diffrn_reflns_Laue_measured_fraction_full 0.239
_diffrn_reflns_Laue_measured_fraction_max 0.237
_diffrn_reflns_limit_h_max 18
_diffrn_reflns_limit_h_min -18
_diffrn_reflns_limit_k_max 2
_diffrn_reflns_limit_k_min -3
_diffrn_reflns_limit_l_max 22
_diffrn_reflns_limit_l_min -21
_diffrn_reflns_number 688
_diffrn_reflns_point_group_measured_fraction_full 0.239
_diffrn_reflns_point_group_measured_fraction_max 0.237
_diffrn_reflns_theta_full 25.242
_diffrn_reflns_theta_max 25.403
_diffrn_reflns_theta_min 4.102
_diffrn_source 'fine-focus sealed X-ray tube'
_diffrn_source_type 'Enhance (Mo) X-ray Source'
_exptl_absorpt_coefficient_mu 0.117
_exptl_absorpt_correction_T_max 0.996
_exptl_absorpt_correction_T_min 0.995
_exptl_absorpt_correction_type gaussian
_exptl_absorpt_process_details
;
CrysAlisPro 1.171.41.93a (Rigaku Oxford Diffraction, 2020)
Numerical absorption correction based on gaussian integration over
a multifaceted crystal model (Absorb Angel (2004) J. Appl. Cryst. 37:486-492)
;
_exptl_crystal_colour colourless
_exptl_crystal_colour_primary colourless
_exptl_crystal_density_diffrn 1.610
_exptl_crystal_description prism
_exptl_crystal_F_000 632
_exptl_crystal_size_max 0.219
_exptl_crystal_size_mid 0.191
_exptl_crystal_size_min 0.037
_refine_diff_density_max 0.143
_refine_diff_density_min -0.146
_refine_diff_density_rms 0.041
_refine_ls_extinction_method none
_refine_ls_goodness_of_fit_ref 1.077
_refine_ls_hydrogen_treatment constr
_refine_ls_matrix_type full
_refine_ls_number_parameters 46
_refine_ls_number_reflns 269
_refine_ls_number_restraints 0
_refine_ls_restrained_S_all 1.077
_refine_ls_R_factor_all 0.1186
_refine_ls_R_factor_gt 0.0610
_refine_ls_shift/su_max 0.000
_refine_ls_shift/su_mean 0.000
_refine_ls_structure_factor_coef Fsqd
_refine_ls_weighting_details 'w=1/[\s^2^(Fo^2^)+(0.0548P)^2^] where P=(Fo^2^+2Fc^2^)/3'
_refine_ls_weighting_scheme calc
_refine_ls_wR_factor_gt 0.1214
_refine_ls_wR_factor_ref 0.1568
_reflns_Friedel_coverage 0.000
_reflns_number_gt 158
_reflns_number_total 269
_reflns_threshold_expression 'I > 2\s(I)'
_cod_data_source_file d4cc02183e3.cif
_cod_data_source_block etyfum_300
_cod_depositor_comments 'Adding full bibliography for 7133545--7133558.cif.'
_cod_database_code 7133551
_shelx_shelxl_version_number 2014/7
_chemical_oxdiff_formula 'C12N2H10, C4O4H4'
_shelx_space_group_comment
;
The symmetry employed for this shelxl refinement is uniquely defined
by the following loop, which should always be used as a source of
symmetry information in preference to the above space-group names.
They are only intended as comments.
;
_shelx_estimated_absorpt_t_max 0.996
_shelx_estimated_absorpt_t_min 0.975
_exptl_oxdiff_absorpt_process_details
;
Gaussian integration over a grid
of 16 x 16 x 16 points =  4096 total grid points
  Based upon method of Burnham (1966)
;
_diffrn.ambient_pressure_su 20000

_olex2_refinement_description
;
1. Fixed Uiso
 At 1.2 times of:
  All C(H) groups, All C(H,H) groups
 At 1.5 times of:
  All O(H) groups
2.a Secondary CH2 refined with riding coordinates:
 C6(H6A,H6B)
2.b Aromatic/amide H refined with riding coordinates:
 C1(H1), C2(H2), C4(H4), C5(H5), C8(H8)
2.c Idealised tetrahedral OH refined as rotating group:
 O1(H1A)
;
_ins_header
;
TITL ETYFUM_300 in I2/a 
REM I2/a (#15 with fixed user cell (not necessary: std = user cell)!)
CELL 0.71073  16.873742   4.056037  20.171633  90.0000 116.1449  90.0000
ZERR    3.00   0.016517   0.001639   0.020703   0.0000   0.1335   0.0000
LATT  2
SYMM -x+1/2, y,-z 
SFAC C H N O
UNIT 48.00 42.00 6.00 12.00
SIZE 0.04 0.19 0.22
TREF
HKLF 4
END
;
_olex2_exptl_crystal_mounting_method
'Single crystal grown at ambient conditions was mounted in Merrill-Bassett diamond anvil cell, compressed to 3.00(2) GPa. Daphne oil 7575 was used as hydrostatic medium.'
_olex2_submission_special_instructions 'No special instructions were received'
_oxdiff_exptl_absorpt_empirical_details
;
Empirical correction (ABSPACK) includes:
- Absorption correction using spherical harmonics
- Frame scaling
;
_oxdiff_exptl_absorpt_empirical_full_max 2.152
_oxdiff_exptl_absorpt_empirical_full_min 0.469

loop_
_space_group_symop_operation_xyz
'x, y, z'
'-x+1/2, y, -z'
'x+1/2, y+1/2, z+1/2'
'-x+1, y+1/2, -z+1/2'
'-x, -y, -z'
'x-1/2, -y, z'
'-x+1/2, -y+1/2, -z+1/2'
'x, -y+1/2, z+1/2'

loop_
_atom_site_label
_atom_site_type_symbol
_atom_site_fract_x
_atom_site_fract_y
_atom_site_fract_z
_atom_site_U_iso_or_equiv
_atom_site_adp_type
_atom_site_occupancy
_atom_site_site_symmetry_order
_atom_site_calc_flag
_atom_site_refinement_flags_posn
_atom_site_refinement_flags_adp
_atom_site_refinement_flags_occupancy
_atom_site_disorder_assembly
_atom_site_disorder_group
C1 C 0.1626(9) 0.354(3) 0.4154(7) 0.037(3) Uiso 1 1 d . . . . .
H1 H 0.2230 0.3882 0.4324 0.045 Uiso 1 1 calc R U . . .
C2 C 0.1325(7) 0.154(2) 0.4551(6) 0.033(3) Uiso 1 1 d . . . . .
H2 H 0.1724 0.0591 0.4991 0.040 Uiso 1 1 calc R U . . .
C3 C 0.0440(8) 0.097(2) 0.4295(7) 0.031(3) Uiso 1 1 d . . . . .
C4 C -0.0144(9) 0.247(2) 0.3644(7) 0.032(3) Uiso 1 1 d . . . . .
H4 H -0.0750 0.2150 0.3463 0.039 Uiso 1 1 calc R U . . .
C5 C 0.0190(8) 0.445(2) 0.3268(6) 0.035(3) Uiso 1 1 d . . . . .
H5 H -0.0194 0.5434 0.2826 0.042 Uiso 1 1 calc R U . . .
C6 C 0.0091(7) -0.106(2) 0.4738(5) 0.034(3) Uiso 1 1 d . . . . .
H6A H -0.0448 -0.2164 0.4405 0.041 Uiso 1 1 calc R U . . .
H6B H 0.0521 -0.2735 0.5014 0.041 Uiso 1 1 calc R U . . .
N1 N 0.1061(7) 0.498(2) 0.3534(6) 0.038(3) Uiso 1 1 d . . . . .
C7 C 0.2454(10) 0.953(3) 0.3242(8) 0.033(3) Uiso 1 1 d . . . . .
C8 C 0.2750(9) 1.193(2) 0.2821(6) 0.032(3) Uiso 1 1 d . . . . .
H8 H 0.3335 1.2617 0.3045 0.039 Uiso 1 1 calc R U . . .
O1 O 0.1622(6) 0.8900(16) 0.2875(4) 0.044(2) Uiso 1 1 d . . . . .
H1A H 0.1459 0.7761 0.3128 0.066 Uiso 1 1 calc R U . . .
O2 O 0.2958(6) 0.8408(17) 0.3828(5) 0.043(2) Uiso 1 1 d . . . . .

loop_
_atom_type_symbol
_atom_type_description
_atom_type_scat_dispersion_real
_atom_type_scat_dispersion_imag
_atom_type_scat_source
C C 0.0033 0.0016 'International Tables Vol C Tables 4.2.6.8 and 6.1.1.4'
H H 0.0000 0.0000 'International Tables Vol C Tables 4.2.6.8 and 6.1.1.4'
N N 0.0061 0.0033 'International Tables Vol C Tables 4.2.6.8 and 6.1.1.4'
O O 0.0106 0.0060 'International Tables Vol C Tables 4.2.6.8 and 6.1.1.4'

loop_
_exptl_crystal_face_index_h
_exptl_crystal_face_index_k
_exptl_crystal_face_index_l
_exptl_crystal_face_perp_dist
-20 -3 5 0.0328
-23 0 19 0.0531
-7 4 19 0.0560
17 4 -1 0.1520
22 -1 -20 0.1471
11 -4 -20 0.1338
4 -3 15 0.0260
-4 3 -14 0.0090

loop_
_geom_angle_atom_site_label_1
_geom_angle_atom_site_label_2
_geom_angle_atom_site_label_3
_geom_angle
_geom_angle_site_symmetry_1
_geom_angle_site_symmetry_3
_geom_angle_publ_flag
C2 C1 H1 119.8 . . ?
N1 C1 H1 119.8 . . ?
N1 C1 C2 120.5(13) . . ?
C1 C2 H2 120.0 . . ?
C3 C2 C1 120.1(12) . . ?
C3 C2 H2 120.0 . . ?
C2 C3 C4 118.9(10) . . ?
C2 C3 C6 121.0(10) . . ?
C4 C3 C6 119.9(11) . . ?
C3 C4 H4 120.6 . . ?
C5 C4 C3 118.8(13) . . ?
C5 C4 H4 120.6 . . ?
C4 C5 H5 119.6 . . ?
N1 C5 C4 120.9(12) . . ?
N1 C5 H5 119.6 . . ?
C3 C6 H6A 109.4 . . ?
C3 C6 H6B 109.4 . . ?
C6 C6 C3 111.1(9) 5_556 . ?
C6 C6 H6A 109.4 5_556 . ?
C6 C6 H6B 109.4 5_556 . ?
H6A C6 H6B 108.0 . . ?
C1 N1 C5 120.8(10) . . ?
O1 C7 C8 110.5(12) . . ?
O2 C7 C8 122.0(13) . . ?
O2 C7 O1 127.5(10) . . ?
C7 C8 H8 117.7 . . ?
C8 C8 C7 124.6(16) 7_575 . ?
C8 C8 H8 117.7 7_575 . ?
C7 O1 H1A 109.5 . . ?

loop_
_geom_bond_atom_site_label_1
_geom_bond_atom_site_label_2
_geom_bond_distance
_geom_bond_site_symmetry_2
_geom_bond_publ_flag
C1 H1 0.9300 . ?
C1 C2 1.383(11) . ?
C1 N1 1.328(15) . ?
C2 H2 0.9300 . ?
C2 C3 1.368(15) . ?
C3 C4 1.389(16) . ?
C3 C6 1.512(10) . ?
C4 H4 0.9300 . ?
C4 C5 1.383(11) . ?
C5 H5 0.9300 . ?
C5 N1 1.341(13) . ?
C6 C6 1.495(14) 5_556 ?
C6 H6A 0.9700 . ?
C6 H6B 0.9700 . ?
C7 C8 1.512(12) . ?
C7 O1 1.291(16) . ?
C7 O2 1.201(15) . ?
C8 C8 1.28(2) 7_575 ?
C8 H8 0.9300 . ?
O1 H1A 0.8200 . ?

loop_
_geom_torsion_atom_site_label_1
_geom_torsion_atom_site_label_2
_geom_torsion_atom_site_label_3
_geom_torsion_atom_site_label_4
_geom_torsion
_geom_torsion_site_symmetry_1
_geom_torsion_site_symmetry_2
_geom_torsion_site_symmetry_3
_geom_torsion_site_symmetry_4
_geom_torsion_publ_flag
C1 C2 C3 C4 -1.3(15) . . . . ?
C1 C2 C3 C6 -176.7(8) . . . . ?
C2 C1 N1 C5 -1.8(17) . . . . ?
C2 C3 C4 C5 1.2(17) . . . . ?
C2 C3 C6 C6 88.6(13) . . . 5_556 ?
C3 C4 C5 N1 -1.3(15) . . . . ?
C4 C3 C6 C6 -86.8(15) . . . 5_556 ?
C4 C5 N1 C1 1.6(15) . . . . ?
C6 C3 C4 C5 176.6(7) . . . . ?
N1 C1 C2 C3 1.6(15) . . . . ?
O1 C7 C8 C8 -2.4(16) . . . 7_575 ?
O2 C7 C8 C8 176.4(12) . . . 7_575 ?

loop_
_exptl_oxdiff_crystal_face_indexfrac_h
_exptl_oxdiff_crystal_face_indexfrac_k
_exptl_oxdiff_crystal_face_indexfrac_l
_exptl_oxdiff_crystal_face_x
_exptl_oxdiff_crystal_face_y
_exptl_oxdiff_crystal_face_z
-19.5819 -3.0445 5.2871 0.2260 -0.7728 0.5930
-22.9005 0.4725 18.6210 0.2799 -0.9461 -0.1630
-6.8751 4.3346 18.5210 0.1003 -0.3280 -0.9393
16.7075 3.6901 -1.1417 -0.1886 0.6479 -0.7380
22.3368 -0.9064 -19.5368 -0.2748 0.9275 0.2536
10.8114 -3.9194 -20.1907 -0.1465 0.4854 0.8619
3.6045 -3.0074 14.9876 -0.8232 -0.2356 0.0537
-3.6198 2.8180 -14.0276 0.7790 0.2134 -0.0473
